data_2237730
loop_
_publ_author_name
'Kahlenberg, Volker'
'Schwaier, Timo'

_publ_section_title
;
 Dipotassium hydrogencarbonate fluoride monohydrate
;
_journal_coeditor_code WM2728
_journal_issue 4
_journal_name_full 'Acta Crystallographica Section E'
_journal_page_first i20
_journal_paper_doi 10.1107/S1600536813006041
_journal_volume 69
_journal_year 2013
_chemical_formula_iupac 'K2 (H C O3) F, H2 O'
_chemical_formula_moiety '2(K +), H C O3 -, F -, H2 O'
_chemical_formula_sum 'C H3 F K2 O4'
_chemical_formula_weight 176.24
_chemical_name_systematic
;
Dipotassium hydrogen carbonate fluoride monohydrate
;
_space_group_IT_number 11
_symmetry_cell_setting monoclinic
_symmetry_space_group_name_Hall '-P 2yb'
_symmetry_space_group_name_H-M 'P 1 21/m 1'
_atom_sites_solution_hydrogens geom
_atom_sites_solution_primary direct
_atom_sites_solution_secondary difmap
_audit_conform_dict_name cif_core.dic
_audit_conform_dict_version 2.4
_audit_creation_method 'WinGX routine CIF_UPDATE'
_cell_angle_alpha 90
_cell_angle_beta 105.121(9)
_cell_angle_gamma 90
_cell_formula_units_Z 2
_cell_length_a 5.4228(4)
_cell_length_b 7.1572(6)
_cell_length_c 7.4539(7)
_cell_measurement_reflns_used 538
_cell_measurement_temperature 173(2)
_cell_measurement_theta_max 28.4767
_cell_measurement_theta_min 2.825
_cell_volume 279.28(4)
_computing_cell_refinement
;
CrysAlis PRO (Agilent, 2011)
;
_computing_data_collection
;
CrysAlis PRO (Agilent, 2011)
;
_computing_data_reduction
;
CrysAlis PRO (Agilent, 2011)
;
_computing_molecular_graphics 'ATOMS for Windows (Dowty, 2011)'
_computing_publication_material 'publCIF (Westrip, 2010);'
_computing_structure_refinement 'SHELXL97 (Sheldrick, 2008)'
_computing_structure_solution 'SIR2002 (Burla <i>et al.</i>, 2003)'
_diffrn_ambient_temperature 173(2)
_diffrn_detector_area_resol_mean 10.3575
_diffrn_measured_fraction_theta_full 0.989
_diffrn_measured_fraction_theta_max 0.989
_diffrn_measurement_device_type 'Agilent Xcalibur (Ruby, Gemini ultra)'
_diffrn_measurement_method '\w scans'
_diffrn_radiation_monochromator graphite
_diffrn_radiation_source 'Enhance (Mo) X-ray Source'
_diffrn_radiation_type MoK\a
_diffrn_radiation_wavelength 0.71073
_diffrn_reflns_av_R_equivalents 0.0266
_diffrn_reflns_limit_h_max 6
_diffrn_reflns_limit_h_min -5
_diffrn_reflns_limit_k_max 7
_diffrn_reflns_limit_k_min -8
_diffrn_reflns_limit_l_max 7
_diffrn_reflns_limit_l_min -8
_diffrn_reflns_number 1008
_diffrn_reflns_theta_full 25.32
_diffrn_reflns_theta_max 25.32
_diffrn_reflns_theta_min 2.83
_exptl_absorpt_coefficient_mu 1.643
_exptl_absorpt_correction_T_max 1
_exptl_absorpt_correction_T_min 0.94578
_exptl_absorpt_correction_type multi-scan
_exptl_absorpt_process_details
;
(CrysAlis PRO; Agilent, 2011)
;
_exptl_crystal_colour colourless
_exptl_crystal_density_diffrn 2.096
_exptl_crystal_density_method 'not measured'
_exptl_crystal_description plate
_exptl_crystal_F_000 176
_exptl_crystal_size_max 0.18
_exptl_crystal_size_mid 0.18
_exptl_crystal_size_min 0.06
_refine_diff_density_max 0.314
_refine_diff_density_min -0.306
_refine_ls_extinction_method none
_refine_ls_goodness_of_fit_ref 1.051
_refine_ls_hydrogen_treatment refall
_refine_ls_matrix_type full
_refine_ls_number_parameters 52
_refine_ls_number_reflns 551
_refine_ls_number_restraints 4
_refine_ls_restrained_S_all 1.049
_refine_ls_R_factor_all 0.034
_refine_ls_R_factor_gt 0.0283
_refine_ls_shift/su_max 0
_refine_ls_shift/su_mean 0
_refine_ls_structure_factor_coef Fsqd
_refine_ls_weighting_details 'calc w=1/[\s^2^(Fo^2^)+(0.0329P)^2^+0.0000P] where P=(Fo^2^+2Fc^2^)/3'
_refine_ls_weighting_scheme calc
_refine_ls_wR_factor_gt 0.07
_refine_ls_wR_factor_ref 0.0748
_reflns_number_gt 475
_reflns_number_total 551
_reflns_threshold_expression I>2\s(I)
_cod_data_source_file wm2728.cif
_cod_data_source_block I
_cod_original_sg_symbol_H-M 'P 21/m'
_cod_database_code 2237730
_cod_database_fobs_code 2237730

loop_
_symmetry_equiv_pos_as_xyz
'x, y, z'
'-x, y+1/2, -z'
'-x, -y, -z'
'x, -y-1/2, z'

loop_
_atom_site_type_symbol
_atom_site_label
_atom_site_fract_x
_atom_site_fract_y
_atom_site_fract_z
_atom_site_U_iso_or_equiv
_atom_site_adp_type
_atom_site_calc_flag
_atom_site_refinement_flags
_atom_site_occupancy
_atom_site_symmetry_multiplicity
K K 0.79241(9) 0.50302(5) 0.23529(7) 0.0170(2) Uani d . 1 1
F F 0.4966(3) 0.75 -0.0096(2) 0.0164(5) Uani d S 1 2
O O4 1.1731(4) 0.25 0.2263(3) 0.0231(6) Uani d SD 1 2
H H41 1.265(6) 0.25 0.336(2) 0.028 Uiso d SD 1 2
H H42 1.280(5) 0.25 0.163(4) 0.028 Uiso d SD 1 2
O O1 0.4539(4) 0.25 0.5871(3) 0.0212(6) Uani d S 1 2
O O2 0.8344(4) 0.25 0.5210(3) 0.0186(5) Uani d S 1 2
O O3 0.8172(4) 0.25 0.8112(3) 0.0182(5) Uani d SD 1 2
H H3 0.708(5) 0.25 0.868(4) 0.022 Uiso d SD 1 2
C C 0.6926(6) 0.25 0.6289(4) 0.0150(7) Uani d S 1 2

loop_
_atom_site_aniso_label
_atom_site_aniso_U_11
_atom_site_aniso_U_22
_atom_site_aniso_U_33
_atom_site_aniso_U_12
_atom_site_aniso_U_13
_atom_site_aniso_U_23
K 0.0181(3) 0.0121(3) 0.0193(4) -0.00008(16) 0.0021(3) -0.00045(18)
F 0.0177(10) 0.0170(10) 0.0140(10) 0 0.0034(8) 0
O4 0.0165(12) 0.0340(14) 0.0198(13) 0 0.0065(9) 0
O1 0.0168(12) 0.0290(12) 0.0179(12) 0 0.0046(9) 0
O2 0.0198(11) 0.0205(11) 0.0171(12) 0 0.0079(9) 0
O3 0.0153(11) 0.0262(12) 0.0136(12) 0 0.0049(9) 0
C 0.0195(17) 0.0082(14) 0.0168(17) 0 0.0037(14) 0

loop_
_atom_type_symbol
_atom_type_description
_atom_type_scat_dispersion_real
_atom_type_scat_dispersion_imag
_atom_type_scat_source
O O 0.0106 0.006 'International Tables Vol C Tables 4.2.6.8 and 6.1.1.4'
C C 0.0033 0.0016 'International Tables Vol C Tables 4.2.6.8 and 6.1.1.4'
K K 0.2009 0.2494 'International Tables Vol C Tables 4.2.6.8 and 6.1.1.4'
H H 0 0 'International Tables Vol C Tables 4.2.6.8 and 6.1.1.4'
F F 0.0171 0.0103 'International Tables Vol C Tables 4.2.6.8 and 6.1.1.4'

loop_
_geom_angle_atom_site_label_1
_geom_angle_atom_site_label_2
_geom_angle_atom_site_label_3
_geom_angle_site_symmetry_1
_geom_angle_site_symmetry_3
_geom_angle
F K F 3_665 . 82.698(16)
F K O1 3_665 3_666 117.24(5)
F K O1 . 3_666 68.47(5)
F K O2 3_665 . 87.60(4)
F K O2 . . 148.65(6)
O1 K O2 3_666 . 90.17(5)
F K O4 3_665 . 81.96(5)
F K O4 . . 135.97(6)
O1 K O4 3_666 . 153.18(6)
O2 K O4 . . 71.12(6)
F K O3 3_665 3_766 132.40(6)
F K O3 . 3_766 80.97(4)
O1 K O3 3_666 3_766 97.43(4)
O2 K O3 . 3_766 125.94(6)
O4 K O3 . 3_766 79.62(5)
F K O2 3_665 3_766 172.55(4)
F K O2 . 3_766 102.32(3)
O1 K O2 3_666 3_766 70.01(5)
O2 K O2 . 3_766 90.73(3)
O4 K O2 . 3_766 90.63(5)
O3 K O2 3_766 3_766 44.48(6)
K F K 3_665 2_655 84.96(4)
K F K 3_665 4_575 177.20(5)
K F K 2_655 4_575 97.302(16)
K F K 3_665 . 97.302(16)
K F K 2_655 . 177.20(5)
K F K 4_575 . 80.39(4)
K O4 K 4_565 . 82.01(6)
K O4 H41 4_565 . 103.7(16)
K O4 H41 . . 103.7(16)
K O4 H42 4_565 . 130.3(11)
K O4 H42 . . 130.3(11)
H41 O4 H42 . . 103(2)
C O1 K . 2_646 118.72(13)
C O1 K . 3_666 118.72(13)
K O1 K 2_646 3_666 79.86(6)
C O2 K . 4_565 123.79(11)
C O2 K . . 123.79(11)
K O2 K 4_565 . 82.05(6)
C O2 K . 3_766 92.42(14)
K O2 K 4_565 3_766 141.11(8)
K O2 K . 3_766 89.27(3)
C O2 K . 2_746 92.42(14)
K O2 K 4_565 2_746 89.27(3)
K O2 K . 2_746 141.11(8)
K O2 K 3_766 2_746 74.13(5)
C O3 K . 3_766 94.04(14)
C O3 K . 2_746 94.04(14)
K O3 K 3_766 2_746 76.74(6)
C O3 H3 . . 106(2)
K O3 H3 3_766 . 136.9(10)
K O3 H3 2_746 . 136.9(10)
O1 C O2 . . 127.6(3)
O1 C O3 . . 117.7(3)
O2 C O3 . . 114.7(2)

loop_
_geom_bond_atom_site_label_1
_geom_bond_atom_site_label_2
_geom_bond_site_symmetry_2
_geom_bond_distance
K F 3_665 2.6816(11)
K F . 2.7389(11)
K O1 3_666 2.7541(17)
K O2 . 2.7590(17)
K O4 . 2.7599(17)
K O3 3_766 2.8477(18)
K O2 3_766 2.9330(16)
F K 3_665 2.6816(11)
F K 2_655 2.6816(11)
F K 4_575 2.7389(11)
O4 K 4_565 2.7599(17)
O4 H41 . 0.838(17)
O4 H42 . 0.838(17)
O1 C . 1.250(3)
O1 K 2_646 2.7541(17)
O1 K 3_666 2.7541(17)
O2 C . 1.250(4)
O2 K 4_565 2.7590(17)
O2 K 3_766 2.9330(16)
O2 K 2_746 2.9330(16)
O3 C . 1.350(4)
O3 K 3_766 2.8477(17)
O3 K 2_746 2.8477(17)
O3 H3 . 0.814(18)

loop_
_geom_hbond_atom_site_label_D
_geom_hbond_atom_site_label_H
_geom_hbond_atom_site_label_A
_geom_hbond_site_symmetry_A
_geom_hbond_distance_DH
_geom_hbond_distance_HA
_geom_hbond_distance_DA
_geom_hbond_angle_DHA
O4 H41 O1 1_655 0.838(17) 1.887(17) 2.723(3) 176(3)
O4 H42 F 3_765 0.838(17) 1.870(17) 2.707(3) 177(3)
O3 H3 F 3_666 0.814(18) 1.719(19) 2.529(3) 174(4)
